data_7702349
loop_
_publ_author_name
'Mathieson, Trevor J.'
'Langdon, Alan G.'
'Milestone, Neil B.'
'Nicholson, Brian K.'

_publ_section_title
;
 Preparation and structural characterisation of isocyanide gold(I)
 nitrates, [Au(NO3)(CNR)] (R&#x2005;=&#x2005;Et, But or C6H3Me2-2,6); new
 auriophilic motifs&#x200A;&#x2020;
;
_journal_issue 2
_journal_name_full 'Journal of the Chemical Society, Dalton Transactions'
_journal_page_first 201
_journal_paper_doi 10.1039/a806399k
_journal_year 1999
_chemical_formula_moiety 'C18 H18 Au N3 O3'
_chemical_formula_sum 'C19.5 H22.5 Au Cl N3 O4'
_chemical_formula_weight 595.32
_chemical_name_common 'Bis(xylylisonitrile)gold nitrate'
_chemical_name_systematic
;
Bis(2,6-dimethylisonitrile)gold(I) nitrate. dichloromethane methanol solvate
;
_space_group_IT_number 12
_space_group_name_Hall '-C 2y'
_space_group_name_H-M_alt 'C 1 2/m 1'
_symmetry_cell_setting monoclinic
_symmetry_space_group_name_H-M 'C 1 2/m 1'
_atom_sites_solution_hydrogens geom
_atom_sites_solution_primary patterson
_atom_sites_solution_secondary difmap
_audit_creation_method SHELXL-97
_cell_angle_alpha 90.00
_cell_angle_beta 107.925(2)
_cell_angle_gamma 90.00
_cell_formula_units_Z 2
_cell_length_a 20.7234(7)
_cell_length_b 6.7276(1)
_cell_length_c 8.3385(3)
_cell_measurement_reflns_used all
_cell_measurement_temperature 203(2)
_cell_measurement_theta_max '26 degrees'
_cell_measurement_theta_min '2 degrees'
_cell_volume 1106.11(6)
_computing_cell_refinement saint
_computing_data_collection Smart
_computing_data_reduction saint
_computing_molecular_graphics pluto
_computing_publication_material shelx
_computing_structure_refinement 'SHELXL-97 (Sheldrick, 1997)'
_computing_structure_solution 'SHELXS-97 (Sheldrick, 1990)'
_diffrn_ambient_temperature 203(2)
_diffrn_detector_area_resol_mean '0.75 A'
_diffrn_measured_fraction_theta_full 0.499
_diffrn_measured_fraction_theta_max 0.499
_diffrn_measurement_device_type 'Siemens SMART CCD'
_diffrn_measurement_method 'omega scans'
_diffrn_radiation_monochromator graphite
_diffrn_radiation_source 'fine-focus sealed tube'
_diffrn_radiation_type MoK\a
_diffrn_radiation_wavelength 0.71073
_diffrn_reflns_av_R_equivalents 0.023
_diffrn_reflns_av_sigmaI/netI 0.028
_diffrn_reflns_limit_h_max 24
_diffrn_reflns_limit_h_min -25
_diffrn_reflns_limit_k_max 8
_diffrn_reflns_limit_k_min 0
_diffrn_reflns_limit_l_max 10
_diffrn_reflns_limit_l_min 0
_diffrn_reflns_number 6203
_diffrn_reflns_theta_full 26.38
_diffrn_reflns_theta_max 26.38
_diffrn_reflns_theta_min 2.07
_diffrn_standards_decay_% '0 %'
_diffrn_standards_interval_count n/a
_diffrn_standards_interval_time n/a
_diffrn_standards_number n/a
_exptl_absorpt_coefficient_mu 6.799
_exptl_absorpt_correction_T_max 0.618
_exptl_absorpt_correction_T_min 0.407
_exptl_absorpt_correction_type empirical
_exptl_crystal_colour colourless
_exptl_crystal_density_diffrn 1.787
_exptl_crystal_density_meas ?
_exptl_crystal_density_method 'not measured'
_exptl_crystal_description needle
_exptl_crystal_F_000 577
_exptl_crystal_size_max 0.22
_exptl_crystal_size_mid 0.11
_exptl_crystal_size_min 0.05
_refine_diff_density_max 0.892
_refine_diff_density_min -1.737
_refine_diff_density_rms 0.168
_refine_ls_extinction_method none
_refine_ls_goodness_of_fit_ref 1.035
_refine_ls_hydrogen_treatment mixed
_refine_ls_matrix_type full
_refine_ls_number_parameters 106
_refine_ls_number_reflns 1237
_refine_ls_number_restraints 0
_refine_ls_restrained_S_all 1.035
_refine_ls_R_factor_all 0.0499
_refine_ls_R_factor_gt 0.0420
_refine_ls_shift/su_max 1.370
_refine_ls_shift/su_mean 0.014
_refine_ls_structure_factor_coef Fsqd
_refine_ls_weighting_details 'w=1/[\s^2^(Fo^2^)+(0.0802P)^2^+3.5000P] where P=(Fo^2^+2Fc^2^)/3'
_refine_ls_weighting_scheme calc
_refine_ls_wR_factor_gt 0.1076
_refine_ls_wR_factor_ref 0.1165
_reflns_number_gt 1078
_reflns_number_total 1237
_reflns_threshold_expression >2sigma(I)
_cod_data_source_file 806399k.txt
_cod_data_source_block auxy1
_cod_depositor_comments
;
The following automatic conversions were performed:

data item '_exptl_crystal_density_meas' value 'not measured' was
changed to '?' -- the value is perceived as not measured.

data item '_refine_ls_weighting_scheme' value 'calc
w=1/[\s^2^(Fo^2^)+(0.0802P)^2^+3.5000P] where P=(Fo^2^+2Fc^2^)/3' was
changed to 'calc'. A new data item '_refine_ls_weighting_details' was
created with the value set to
'w=1/[\s^2^(Fo^2^)+(0.0802P)^2^+3.5000P] where P=(Fo^2^+2Fc^2^)/3'.

Automatic conversion script
Id: cif_fix_values 6909 2019-04-08 15:41:33Z antanas 
;
_cod_original_cell_volume 1106.11(5)
_cod_original_sg_symbol_H-M C2/m
_cod_original_formula_sum 'C19.50 H22.50 Au Cl N3 O4'
_cod_database_code 7702349

loop_
_symmetry_equiv_pos_as_xyz
'x, y, z'
'-x, y, -z'
'x+1/2, y+1/2, z'
'-x+1/2, y+1/2, -z'
'-x, -y, -z'
'x, -y, z'
'-x+1/2, -y+1/2, -z'
'x+1/2, -y+1/2, z'

loop_
_atom_site_label
_atom_site_type_symbol
_atom_site_fract_x
_atom_site_fract_y
_atom_site_fract_z
_atom_site_U_iso_or_equiv
_atom_site_adp_type
_atom_site_occupancy
_atom_site_calc_flag
_atom_site_refinement_flags
Au1 Au 0.0000 0.0000 0.0000 0.0697(3) Uani 1 d S
N1 N 0.1507(3) 0.0000 0.0055(9) 0.0463(14) Uani 1 d S
C1 C 0.0957(5) 0.0000 0.0039(13) 0.057(2) Uani 1 d S
C2 C 0.2184(4) 0.0000 0.0062(9) 0.0406(15) Uani 1 d S
C3 C 0.2305(4) 0.0000 -0.1503(9) 0.0412(15) Uani 1 d S
C4 C 0.2983(4) 0.0000 -0.1441(9) 0.0439(16) Uani 1 d S
C5 C 0.3500(4) 0.0000 0.0099(11) 0.0469(17) Uani 1 d S
C6 C 0.3352(4) 0.0000 0.1615(10) 0.0455(16) Uani 1 d S
C7 C 0.2685(4) 0.0000 0.1631(9) 0.0411(15) Uani 1 d S
C8 C 0.1742(5) 0.0000 -0.3139(10) 0.055(2) Uani 1 d S
C9 C 0.2509(5) 0.0000 0.3255(10) 0.056(2) Uani 1 d S
N11 N 0.4384(12) 0.0000 0.687(3) 0.15(3) Uani 0.50 d SP
O11 O 0.4077(5) 0.175(2) 0.6478(19) 0.064(3) Uani 0.50 d P
O12 O 0.5016(8) 0.0000 0.694(5) 0.23(2) Uani 0.50 d SP
Cl1 Cl 0.0250(5) 0.0000 0.3728(9) 0.112(3) Uani 0.50 d SP
C91 C 0.0000 0.174(7) 0.5000 0.081(13) Uani 0.25 d SP
C92 C 0.4328(16) 0.075(4) 0.628(3) 0.079(9) Uani 0.50 d P

loop_
_atom_site_aniso_label
_atom_site_aniso_U_11
_atom_site_aniso_U_22
_atom_site_aniso_U_33
_atom_site_aniso_U_23
_atom_site_aniso_U_13
_atom_site_aniso_U_12
Au1 0.0293(3) 0.0692(4) 0.1237(5) 0.000 0.0427(3) 0.000
N1 0.026(3) 0.055(4) 0.065(4) 0.000 0.023(3) 0.000
C1 0.034(5) 0.059(5) 0.085(6) 0.000 0.028(4) 0.000
C2 0.032(4) 0.044(3) 0.050(4) 0.000 0.019(3) 0.000
C3 0.030(4) 0.047(4) 0.050(4) 0.000 0.016(3) 0.000
C4 0.037(4) 0.052(4) 0.051(4) 0.000 0.025(3) 0.000
C5 0.023(3) 0.051(4) 0.073(5) 0.000 0.022(3) 0.000
C6 0.029(4) 0.052(4) 0.052(4) 0.000 0.008(3) 0.000
C7 0.035(4) 0.047(4) 0.044(4) 0.000 0.016(3) 0.000
C8 0.048(5) 0.064(5) 0.049(4) 0.000 0.010(3) 0.000
C9 0.066(6) 0.061(5) 0.051(4) 0.000 0.031(4) 0.000
N11 0.016(8) 0.42(8) 0.000(10) 0.000 -0.008(8) 0.000
O11 0.022(5) 0.112(9) 0.062(5) 0.019(7) 0.018(4) -0.001(5)
O12 0.001(7) 0.40(7) 0.25(4) 0.000 -0.006(12) 0.000
Cl1 0.099(6) 0.149(7) 0.080(4) 0.000 0.016(4) 0.000
C91 0.07(3) 0.06(2) 0.14(4) 0.000 0.08(3) 0.000
C92 0.088(17) 0.14(2) 0.020(9) -0.025(8) 0.030(11) -0.046(14)

loop_
_atom_type_symbol
_atom_type_description
_atom_type_scat_dispersion_real
_atom_type_scat_dispersion_imag
_atom_type_scat_source
C C 0.0033 0.0016 'International Tables Vol C Tables 4.2.6.8 and 6.1.1.4'
H H 0.0000 0.0000 'International Tables Vol C Tables 4.2.6.8 and 6.1.1.4'
N N 0.0061 0.0033 'International Tables Vol C Tables 4.2.6.8 and 6.1.1.4'
O O 0.0106 0.0060 'International Tables Vol C Tables 4.2.6.8 and 6.1.1.4'
Au Au -2.0133 8.8022 'International Tables Vol C Tables 4.2.6.8 and 6.1.1.4'
Cl Cl 0.1484 0.1585 'International Tables Vol C Tables 4.2.6.8 and 6.1.1.4'

loop_
_geom_angle_atom_site_label_1
_geom_angle_atom_site_label_2
_geom_angle_atom_site_label_3
_geom_angle
_geom_angle_site_symmetry_1
_geom_angle_site_symmetry_3
C1 Au1 C1 180.0 . 5
C1 N1 C2 179.6(9) . .
N1 C1 Au1 179.7(9) . .
C7 C2 N1 117.2(7) . .
C7 C2 C3 125.2(7) . .
N1 C2 C3 117.5(7) . .
C4 C3 C2 115.7(7) . .
C4 C3 C8 121.9(7) . .
C2 C3 C8 122.4(7) . .
C3 C4 C5 121.0(7) . .
C6 C5 C4 121.0(7) . .
C7 C6 C5 120.6(7) . .
C6 C7 C2 116.5(7) . .
C6 C7 C9 121.8(7) . .
C2 C7 C9 121.7(7) . .
C92 N11 C92 94(4) 6 .
C92 N11 O12 89(5) 6 .
C92 N11 O12 89(5) . .
C92 N11 O11 121(3) 6 .
C92 N11 O11 38(2) . .
O12 N11 O11 114.3(12) . .
C92 N11 O11 38(3) 6 6
C92 N11 O11 121(3) . 6
O12 N11 O11 114.3(12) . 6
O11 N11 O11 124.6(17) . 6
C92 O11 N11 28.3(14) . .
C92 O11 C92 21.9(14) . 6
N11 O11 C92 19.4(8) . 6
N11 O12 C92 28.3(8) . .
N11 O12 C92 28.3(8) . 6
C92 O12 C92 40.6(17) . 6
C91 Cl1 C91 83(2) 5_556 .
Cl1 C91 Cl1 97(2) . 5_556
N11 C92 O11 114(3) . .
N11 C92 C92 42.9(19) . 6
O11 C92 C92 138.8(17) . 6
N11 C92 O12 63(5) . .
O11 C92 O12 139(3) . .
C92 C92 O12 69.7(8) 6 .
N11 C92 O11 40(2) . 6
O11 C92 O11 119(2) . 6
C92 C92 O11 19.4(10) 6 6
O12 C92 O11 85.3(18) . 6

loop_
_geom_bond_atom_site_label_1
_geom_bond_atom_site_label_2
_geom_bond_distance
_geom_bond_site_symmetry_2
Au1 C1 1.973(9) .
Au1 C1 1.973(9) 5
N1 C1 1.136(11) .
N1 C2 1.401(10) .
C2 C7 1.398(11) .
C2 C3 1.403(11) .
C3 C4 1.389(11) .
C3 C8 1.498(11) .
C4 C5 1.397(12) .
C5 C6 1.389(12) .
C6 C7 1.388(11) .
C7 C9 1.506(10) .
N11 C92 0.69(2) 6
N11 C92 0.69(2) .
N11 O12 1.29(3) .
N11 O11 1.329(18) .
N11 O11 1.329(18) 6
O11 C92 0.90(3) .
O11 C92 1.78(3) 6
O12 C92 1.45(4) .
O12 C92 1.45(4) 6
Cl1 C91 1.76(3) 5_556
Cl1 C91 1.76(3) .
C91 Cl1 1.76(3) 5_556
C92 C92 1.01(5) 6
C92 O11 1.78(3) 6
